data_7220956
loop_
_publ_author_name
'Akune, Yoko'
'Gontani, Haruyuki'
'Hirosawa, Risa'
'Koseki, Atsushi'
'Matsumoto, Shinya'

_publ_section_title
;
 The effects of molecular flexibility and substituents on conformational
 polymorphism in a series of 2,5-diamino-3,6-dicyanopyrazine dyes with
 highly flexible groups
;
_journal_issue 30
_journal_name_full CrystEngComm
_journal_page_first 5789
_journal_paper_doi 10.1039/C5CE01004G
_journal_volume 17
_journal_year 2015
_chemical_formula_moiety 'C38 H36 N6'
_chemical_formula_sum 'C38 H36 N6'
_chemical_formula_weight 576.74
_space_group_IT_number 15
_symmetry_cell_setting monoclinic
_symmetry_Int_Tables_number 15
_symmetry_space_group_name_Hall '-C 2yc'
_symmetry_space_group_name_H-M 'C 1 2/c 1'
_atom_sites_solution_hydrogens geom
_atom_sites_solution_primary direct
_atom_sites_solution_secondary difmap
_audit_update_record
;
2015-05-22 deposited with the CCDC.
2015-06-30 downloaded from the CCDC.
;
_cell_angle_alpha 90.0000
_cell_angle_beta 102.411(8)
_cell_angle_gamma 90.0000
_cell_formula_units_Z 4
_cell_length_a 23.613(5)
_cell_length_b 5.9425(10)
_cell_length_c 22.998(5)
_cell_measurement_reflns_used 2757
_cell_measurement_temperature 296
_cell_measurement_theta_max 65.08
_cell_measurement_theta_min 7.85
_cell_volume 3151.7(11)
_computing_cell_refinement 'RAPID AUTO'
_computing_data_collection 'RAPID AUTO (Rigaku, ????)'
_computing_data_reduction 'RAPID AUTO'
_computing_molecular_graphics 'CrystalStructure 4.0'
_computing_publication_material 'CrystalStructure 4.0 (Rigaku, 2010)'
_computing_structure_refinement 'SHELXL97 (Sheldrick, 2008)'
_computing_structure_solution 'SHELXS97 (Sheldrick, 2008)'
_diffrn_ambient_temperature 296
_diffrn_detector_area_resol_mean 10.000
_diffrn_measured_fraction_theta_full 0.982
_diffrn_measured_fraction_theta_max 0.982
_diffrn_measurement_device_type 'Rigaku R-AXIS RAPID'
_diffrn_measurement_method \w
_diffrn_radiation_type 'Cu K\a'
_diffrn_radiation_wavelength 1.54187
_diffrn_reflns_av_R_equivalents 0.0446
_diffrn_reflns_limit_h_max 27
_diffrn_reflns_limit_h_min -27
_diffrn_reflns_limit_k_max 6
_diffrn_reflns_limit_k_min -6
_diffrn_reflns_limit_l_max 27
_diffrn_reflns_limit_l_min -27
_diffrn_reflns_number 12678
_diffrn_reflns_theta_full 68.23
_diffrn_reflns_theta_max 68.23
_diffrn_standards_number 0
_exptl_absorpt_coefficient_mu 0.569
_exptl_absorpt_correction_T_max 0.893
_exptl_absorpt_correction_T_min 0.595
_exptl_absorpt_correction_type multi-scan
_exptl_absorpt_process_details 'ABSCOR (Rigaku, 1995)'
_exptl_crystal_colour yellowish
_exptl_crystal_density_diffrn 1.215
_exptl_crystal_density_method 'not measured'
_exptl_crystal_description block
_exptl_crystal_F_000 1224.00
_exptl_crystal_size_max 0.360
_exptl_crystal_size_mid 0.200
_exptl_crystal_size_min 0.200
_refine_diff_density_max 0.190
_refine_diff_density_min -0.240
_refine_ls_extinction_method none
_refine_ls_goodness_of_fit_ref 1.052
_refine_ls_hydrogen_treatment constr
_refine_ls_number_parameters 199
_refine_ls_number_reflns 2829
_refine_ls_number_restraints 0
_refine_ls_R_factor_gt 0.0497
_refine_ls_shift/su_max 0.001
_refine_ls_structure_factor_coef Fsqd
_refine_ls_weighting_details 'w = 1/[\s^2^(Fo^2^)+(0.0817P)^2^+0.5933P] where P=(Fo^2^+2Fc^2^)/3'
_refine_ls_weighting_scheme calc
_refine_ls_wR_factor_ref 0.1392
_reflns_number_gt 2184
_reflns_number_total 2829
_reflns_threshold_expression F^2^>2.0\s(F^2^)
_cod_data_source_file c5ce01004g2.cif
_cod_data_source_block p-methyl_yo_2_____________
_cod_depositor_comments 'Adding full bibliography for 7220955--7220959.cif.'
_cod_original_cell_volume 3151.6(11)
_cod_database_code 7220956

loop_
_symmetry_equiv_pos_site_id
_symmetry_equiv_pos_as_xyz
1 +X,+Y,+Z
2 -X,+Y,1/2-Z
3 -X,-Y,-Z
4 +X,-Y,1/2+Z
5 1/2+X,1/2+Y,+Z
6 1/2-X,1/2+Y,1/2-Z
7 1/2-X,1/2-Y,-Z
8 1/2+X,1/2-Y,1/2+Z

loop_
_atom_site_label
_atom_site_type_symbol
_atom_site_fract_x
_atom_site_fract_y
_atom_site_fract_z
_atom_site_U_iso_or_equiv
_atom_site_adp_type
_atom_site_occupancy
_atom_site_symmetry_multiplicity
_atom_site_calc_flag
_atom_site_refinement_flags
N19 N 0.31922(5) 0.8634(3) 0.92237(6) 0.0509(4) Uani 1.0 8 d .
N22 N 0.30008(6) 0.6258(3) 0.99804(6) 0.0514(4) Uani 1.0 8 d .
N23 N 0.28699(8) 0.2068(3) 1.09479(8) 0.0834(6) Uani 1.0 8 d .
C1 C 0.36857(8) 1.2714(4) 0.74459(8) 0.0602(5) Uani 1.0 8 d .
C2 C 0.36732(8) 1.3368(3) 0.80198(8) 0.0609(5) Uani 1.0 8 d .
C3 C 0.34261(8) 1.2021(3) 0.83875(7) 0.0578(5) Uani 1.0 8 d .
C4 C 0.31846(7) 0.9957(3) 0.81956(7) 0.0494(4) Uani 1.0 8 d .
C5 C 0.31876(8) 0.9322(4) 0.76165(7) 0.0611(5) Uani 1.0 8 d .
C6 C 0.34322(8) 1.0681(4) 0.72500(8) 0.0658(6) Uani 1.0 8 d .
C7 C 0.39761(10) 1.4154(4) 0.70523(10) 0.0882(7) Uani 1.0 8 d .
C8 C 0.29200(8) 0.8428(3) 0.85863(7) 0.0558(5) Uani 1.0 8 d .
C10 C 0.37962(7) 0.7834(3) 0.93802(7) 0.0546(5) Uani 1.0 8 d .
C11 C 0.41198(6) 0.8735(3) 0.99706(7) 0.0488(4) Uani 1.0 8 d .
C12 C 0.40044(8) 1.0820(3) 1.01835(8) 0.0614(5) Uani 1.0 8 d .
C13 C 0.43071(8) 1.1590(4) 1.07259(8) 0.0661(5) Uani 1.0 8 d .
C14 C 0.47406(7) 1.0326(4) 1.10744(8) 0.0635(5) Uani 1.0 8 d .
C15 C 0.48604(8) 0.8264(4) 1.08578(9) 0.0751(6) Uani 1.0 8 d .
C16 C 0.45514(8) 0.7473(4) 1.03183(8) 0.0629(5) Uani 1.0 8 d .
C17 C 0.50625(10) 1.1162(5) 1.16774(10) 0.0926(8) Uani 1.0 8 d .
C18 C 0.28480(7) 0.8008(3) 0.96178(7) 0.0474(4) Uani 1.0 8 d .
C20 C 0.26526(7) 0.5756(3) 1.03501(7) 0.0495(4) Uani 1.0 8 d .
C21 C 0.27888(7) 0.3719(4) 1.06931(8) 0.0589(5) Uani 1.0 8 d .
H2 H 0.3834 1.4743 0.8161 0.0731 Uiso 1.0 8 calc R
H3 H 0.3422 1.2510 0.8771 0.0694 Uiso 1.0 8 calc R
H5 H 0.3022 0.7957 0.7472 0.0733 Uiso 1.0 8 calc R
H6 H 0.3426 1.0216 0.6863 0.0790 Uiso 1.0 8 calc R
H7A H 0.3923 1.3480 0.6665 0.1059 Uiso 1.0 8 calc R
H7B H 0.4383 1.4266 0.7225 0.1059 Uiso 1.0 8 calc R
H7C H 0.3807 1.5630 0.7017 0.1059 Uiso 1.0 8 calc R
H8A H 0.2510 0.8771 0.8530 0.0670 Uiso 1.0 8 calc R
H8B H 0.2955 0.6883 0.8462 0.0670 Uiso 1.0 8 calc R
H10A H 0.3996 0.8292 0.9072 0.0655 Uiso 1.0 8 calc R
H10B H 0.3798 0.6203 0.9395 0.0655 Uiso 1.0 8 calc R
H12 H 0.3717 1.1719 0.9957 0.0737 Uiso 1.0 8 calc R
H13 H 0.4218 1.2995 1.0861 0.0793 Uiso 1.0 8 calc R
H15 H 0.5155 0.7385 1.1079 0.0901 Uiso 1.0 8 calc R
H16 H 0.4637 0.6058 1.0187 0.0755 Uiso 1.0 8 calc R
H17A H 0.5455 1.0622 1.1754 0.1112 Uiso 1.0 8 calc R
H17B H 0.4874 1.0617 1.1980 0.1112 Uiso 1.0 8 calc R
H17C H 0.5063 1.2778 1.1680 0.1112 Uiso 1.0 8 calc R

loop_
_atom_site_aniso_label
_atom_site_aniso_U_11
_atom_site_aniso_U_22
_atom_site_aniso_U_33
_atom_site_aniso_U_12
_atom_site_aniso_U_13
_atom_site_aniso_U_23
N19 0.0498(8) 0.0574(9) 0.0458(7) 0.0005(7) 0.0110(6) 0.0013(6)
N22 0.0524(8) 0.0476(9) 0.0549(8) 0.0027(6) 0.0132(7) 0.0016(7)
N23 0.0947(13) 0.0704(12) 0.0842(12) 0.0147(10) 0.0170(10) 0.0268(10)
C1 0.0674(11) 0.0604(12) 0.0537(10) 0.0090(9) 0.0148(9) 0.0106(9)
C2 0.0723(12) 0.0501(11) 0.0598(11) -0.0023(9) 0.0129(9) -0.0016(9)
C3 0.0725(12) 0.0548(11) 0.0462(9) -0.0021(9) 0.0127(8) -0.0048(8)
C4 0.0530(9) 0.0492(10) 0.0440(8) 0.0016(8) 0.0058(7) -0.0031(7)
C5 0.0735(11) 0.0578(11) 0.0480(10) -0.0022(9) 0.0045(9) -0.0071(9)
C6 0.0849(13) 0.0707(13) 0.0409(9) 0.0063(11) 0.0114(9) -0.0012(9)
C7 0.1057(17) 0.0873(16) 0.0795(14) 0.0044(13) 0.0372(13) 0.0213(13)
C8 0.0607(10) 0.0562(11) 0.0499(9) -0.0066(8) 0.0104(8) -0.0069(8)
C10 0.0541(10) 0.0561(11) 0.0558(10) 0.0039(8) 0.0167(8) -0.0025(8)
C11 0.0454(8) 0.0517(10) 0.0518(9) 0.0006(7) 0.0164(7) 0.0026(8)
C12 0.0630(11) 0.0588(12) 0.0593(10) 0.0090(9) 0.0060(9) 0.0010(9)
C13 0.0678(12) 0.0636(13) 0.0666(12) 0.0026(9) 0.0139(10) -0.0134(10)
C14 0.0528(10) 0.0835(14) 0.0549(10) -0.0022(10) 0.0132(8) -0.0036(10)
C15 0.0623(12) 0.0906(16) 0.0675(12) 0.0186(11) 0.0029(10) 0.0024(12)
C16 0.0623(11) 0.0580(12) 0.0679(12) 0.0143(9) 0.0126(9) -0.0016(9)
C17 0.0776(15) 0.128(2) 0.0679(13) -0.0004(14) 0.0062(11) -0.0184(13)
C18 0.0493(9) 0.0462(10) 0.0465(9) -0.0010(7) 0.0099(7) -0.0004(7)
C20 0.0525(9) 0.0465(10) 0.0488(9) 0.0006(8) 0.0093(7) 0.0039(8)
C21 0.0589(10) 0.0585(12) 0.0600(11) 0.0069(9) 0.0146(9) 0.0076(9)

loop_
_atom_type_symbol
_atom_type_description
_atom_type_scat_dispersion_real
_atom_type_scat_dispersion_imag
_atom_type_scat_source
C C 0.0181 0.0091
;
International Tables for Crystallography
(1992, Vol. C, Tables 4.2.6.8 and 6.1.1.4)
;
H H 0.0000 0.0000
;
International Tables for Crystallography
(1992, Vol. C, Table 6.1.1.4)
;
N N 0.0311 0.0180
;
International Tables for Crystallography
(1992, Vol. C, Tables 4.2.6.8 and 6.1.1.4)
;

loop_
_geom_angle_atom_site_label_1
_geom_angle_atom_site_label_2
_geom_angle_atom_site_label_3
_geom_angle
_geom_angle_publ_flag
_geom_angle_site_symmetry_1
_geom_angle_site_symmetry_3
C8 N19 C10 114.13(14) yes . .
C8 N19 C18 115.76(13) yes . .
C10 N19 C18 115.15(13) yes . .
C18 N22 C20 116.80(15) yes . .
C2 C1 C6 117.45(19) yes . .
C2 C1 C7 121.18(18) yes . .
C6 C1 C7 121.35(18) yes . .
C1 C2 C3 121.34(17) yes . .
C2 C3 C4 121.17(16) yes . .
C3 C4 C5 117.43(17) yes . .
C3 C4 C8 122.68(15) yes . .
C5 C4 C8 119.88(15) yes . .
C4 C5 C6 121.12(17) yes . .
C1 C6 C5 121.45(18) yes . .
N19 C8 C4 113.30(14) yes . .
N19 C10 C11 112.50(14) yes . .
C10 C11 C12 122.55(14) yes . .
C10 C11 C16 119.98(16) yes . .
C12 C11 C16 117.47(15) yes . .
C11 C12 C13 121.08(16) yes . .
C12 C13 C14 121.45(19) yes . .
C13 C14 C15 117.37(17) yes . .
C13 C14 C17 121.1(2) yes . .
C15 C14 C17 121.48(18) yes . .
C14 C15 C16 121.28(18) yes . .
C11 C16 C15 121.33(18) yes . .
N19 C18 N22 119.90(15) yes . .
N19 C18 C20 120.62(15) yes . 7_567
N22 C18 C20 119.46(16) yes . 7_567
N22 C20 C18 123.72(15) yes . 7_567
N22 C20 C21 116.07(15) yes . .
C18 C20 C21 120.03(16) yes 7_567 .
N23 C21 C20 176.48(18) yes . .

loop_
_geom_bond_atom_site_label_1
_geom_bond_atom_site_label_2
_geom_bond_distance
_geom_bond_publ_flag
_geom_bond_site_symmetry_2
N19 C8 1.474(2) yes .
N19 C10 1.473(2) yes .
N19 C18 1.392(3) yes .
N22 C18 1.333(2) yes .
N22 C20 1.337(3) yes .
N23 C21 1.138(3) yes .
C1 C2 1.382(3) yes .
C1 C6 1.380(3) yes .
C1 C7 1.513(4) yes .
C2 C3 1.381(3) yes .
C3 C4 1.385(3) yes .
C4 C5 1.386(3) yes .
C4 C8 1.505(3) yes .
C5 C6 1.380(3) yes .
C10 C11 1.506(3) yes .
C11 C12 1.381(3) yes .
C11 C16 1.375(3) yes .
C12 C13 1.376(3) yes .
C13 C14 1.379(3) yes .
C14 C15 1.375(3) yes .
C14 C17 1.515(3) yes .
C15 C16 1.380(3) yes .
C18 C20 1.407(3) yes 7_567
C20 C21 1.443(3) yes .
